data_7106146
_publ_author_name 'Romaeo Dallanegra Alasdair P. M. Robertson Adrian B. Chaplin Ian Manners Andrew S. Weller'
_publ_section_title
;
 Tuning the [L2RhH3B&#x00B7;NR3]+ interaction using phosphine bite angle.
 Demonstration by the catalytic formation of polyaminoboranes
;
_journal_name_full Chem.Commun.
_journal_page_first 3763
_journal_paper_doi 10.1039/c0cc05460g
_journal_volume 47
_journal_year 2011
_chemical_formula_moiety 'C30 H38 B N P2 Rh, C32 H12 B F24, 1.25(C6 H4 F2)'
_chemical_formula_sum 'C69.5 H55 B2 F26.5 N P2 Rh'
_chemical_formula_weight 1594.11
_chemical_melting_point ?
_space_group_IT_number 2
_symmetry_cell_setting triclinic
_symmetry_space_group_name_Hall '-P 1'
_symmetry_space_group_name_H-M 'P -1'
_atom_sites_solution_hydrogens geom
_atom_sites_solution_primary direct
_atom_sites_solution_secondary difmap
_audit_creation_method SHELXL-97
_cell_angle_alpha 110.1373(6)
_cell_angle_beta 95.3780(7)
_cell_angle_gamma 99.4374(7)
_cell_formula_units_Z 2
_cell_length_a 12.9731(2)
_cell_length_b 17.4492(2)
_cell_length_c 18.3033(3)
_cell_measurement_reflns_used 15041
_cell_measurement_temperature 150(2)
_cell_measurement_theta_max 27.485
_cell_measurement_theta_min 5.097
_cell_volume 3786.61(10)
_computing_cell_refinement 'Denzo/Scalepack (Otwinowski & Minor 1997)'
_computing_data_collection 'Collect (Nonius BV, 1997-2000)'
_computing_data_reduction 'Denzo/Scalepack (Otwinowski & Minor 1997)'
_computing_molecular_graphics 'ORTEP3 (Farrugia, 1997)'
_computing_publication_material 'Bruker SHELXTL'
_computing_structure_refinement 'SHELXL-97 (Sheldrick, 2008)'
_computing_structure_solution 'SHELXS-86 (Sheldrick, 2008)'
_diffrn_ambient_temperature 150(2)
_diffrn_detector_area_resol_mean 9
_diffrn_measured_fraction_theta_full 0.983
_diffrn_measured_fraction_theta_max 0.983
_diffrn_measurement_device '95mm CCD camera on \k-goniostat'
_diffrn_measurement_device_type KappaCCD
_diffrn_measurement_method CCD
_diffrn_radiation_monochromator 'horizonally mounted graphite crystal'
_diffrn_radiation_source 'fine-focus sealed tube'
_diffrn_radiation_type MoK\a
_diffrn_radiation_wavelength 0.71073
_diffrn_reflns_av_R_equivalents 0.0216
_diffrn_reflns_av_sigmaI/netI 0.0343
_diffrn_reflns_limit_h_max 16
_diffrn_reflns_limit_h_min -15
_diffrn_reflns_limit_k_max 21
_diffrn_reflns_limit_k_min -21
_diffrn_reflns_limit_l_max 22
_diffrn_reflns_limit_l_min -22
_diffrn_reflns_number 26357
_diffrn_reflns_theta_full 26.37
_diffrn_reflns_theta_max 26.37
_diffrn_reflns_theta_min 5.50
_exptl_absorpt_coefficient_mu 0.372
_exptl_absorpt_correction_T_max 1.0
_exptl_absorpt_correction_T_min 0.598
_exptl_absorpt_correction_type multi-scan
_exptl_absorpt_process_details 'Denzo/Scalepack (Otwinowski & Minor 1997)'
_exptl_crystal_colour red
_exptl_crystal_density_diffrn 1.398
_exptl_crystal_density_meas ?
_exptl_crystal_density_method 'not measured'
_exptl_crystal_description block
_exptl_crystal_F_000 1605
_exptl_crystal_size_max 0.80
_exptl_crystal_size_mid 0.55
_exptl_crystal_size_min 0.20
_platon_squeeze_details
;
;
_refine_diff_density_max 0.840
_refine_diff_density_min -0.604
_refine_diff_density_rms 0.075
_refine_ls_extinction_method none
_refine_ls_goodness_of_fit_ref 1.046
_refine_ls_hydrogen_treatment mixed
_refine_ls_matrix_type full
_refine_ls_number_parameters 1196
_refine_ls_number_reflns 15201
_refine_ls_number_restraints 1688
_refine_ls_restrained_S_all 1.188
_refine_ls_R_factor_all 0.0629
_refine_ls_R_factor_gt 0.0529
_refine_ls_shift/su_max 0.001
_refine_ls_shift/su_mean 0.000
_refine_ls_structure_factor_coef Fsqd
_refine_ls_weighting_details 'calc w=1/[\s^2^(Fo^2^)+(0.0857P)^2^+4.3646P] where P=(Fo^2^+2Fc^2^)/3'
_refine_ls_weighting_scheme calc
_refine_ls_wR_factor_gt 0.1455
_refine_ls_wR_factor_ref 0.1541
_reflns_number_gt 12968
_reflns_number_total 15201
_reflns_threshold_expression >2sigma(I)
_cod_data_source_file c0cc05460g.txt
_cod_data_source_block 168abc10
_cod_depositor_comments
;
The following automatic conversions were performed:

'_chemical_melting_point' value 'not measured' was changed to '?' -
the value is undefined or not given.

Automatic conversion script
Id: cif_fix_values 1569 2011-02-09 13:29:24Z adriana 

The following automatic conversions were performed:

'_symmetry_cell_setting' value 'Triclinic' changed to 'triclinic'
according to the built-in table from CIF Core dictionary named
'cif_core.dic' version 2.4.1 from 2010-06-29.

Automatic conversion script
Id: cif_fix_values 1646 2011-03-28 12:23:43Z adriana 

The following automatic conversions were performed:

'_exptl_crystal_density_meas' value 'not measured' was changed to '?'
- the value is perceived as not measured.

Automatic conversion script
Id: cif_fix_values 3008 2015-01-20 13:52:24Z robertas 
;
_cod_original_cell_volume 3786.61(9)
_cod_original_sg_symbol_H-M P-1
_cod_original_formula_sum 'C69.50 H55 B2 F26.50 N P2 Rh'
_cod_database_code 7106146

loop_
_symmetry_equiv_pos_as_xyz
'x, y, z'
'-x, -y, -z'

loop_
_atom_site_label
_atom_site_type_symbol
_atom_site_fract_x
_atom_site_fract_y
_atom_site_fract_z
_atom_site_U_iso_or_equiv
_atom_site_adp_type
_atom_site_occupancy
_atom_site_symmetry_multiplicity
_atom_site_calc_flag
_atom_site_refinement_flags
_atom_site_disorder_assembly
_atom_site_disorder_group
Rh1 Rh 0.494839(19) 0.279710(15) 0.208855(15) 0.03173(10) Uani 1 1 d . B .
P1 P 0.66544(7) 0.30484(5) 0.25258(5) 0.03399(19) Uani 1 1 d D . .
P2 P 0.49611(7) 0.14986(5) 0.13673(5) 0.0351(2) Uani 1 1 d D . .
B1 B 0.3745(3) 0.3567(3) 0.2298(3) 0.0442(9) Uani 0.691(12) 1 d PDU A 1
H1A H 0.4639(10) 0.3834(4) 0.2560(4) 0.066 Uiso 0.691(12) 1 calc PRD A 1
H1B H 0.3614(3) 0.2853(7) 0.1940(4) 0.066 Uiso 0.691(12) 1 calc PRD A 1
H1C H 0.3247(5) 0.3680(3) 0.2808(6) 0.066 Uiso 0.691(12) 1 calc PRD A 1
N1 N 0.3384(5) 0.4024(4) 0.1731(4) 0.0523(12) Uani 0.691(12) 1 d PDU A 1
C1 C 0.4128(6) 0.4044(6) 0.1163(5) 0.056(2) Uani 0.691(12) 1 d PDU A 1
H1D H 0.4207 0.3475 0.0871 0.084 Uiso 0.691(12) 1 calc PR A 1
H1E H 0.4820 0.4388 0.1452 0.084 Uiso 0.691(12) 1 calc PR A 1
H1F H 0.3848 0.4282 0.0793 0.084 Uiso 0.691(12) 1 calc PR A 1
C2 C 0.3337(8) 0.4899(4) 0.2228(6) 0.075(2) Uani 0.691(12) 1 d PDU A 1
H2A H 0.4051 0.5211 0.2494 0.113 Uiso 0.691(12) 1 calc PR A 1
H2B H 0.2880 0.4886 0.2622 0.113 Uiso 0.691(12) 1 calc PR A 1
H2C H 0.3048 0.5171 0.1892 0.113 Uiso 0.691(12) 1 calc PR A 1
C3 C 0.2303(5) 0.3578(7) 0.1285(4) 0.069(2) Uani 0.691(12) 1 d PDU A 1
H3A H 0.2064 0.3872 0.0953 0.104 Uiso 0.691(12) 1 calc PR A 1
H3B H 0.1811 0.3563 0.1657 0.104 Uiso 0.691(12) 1 calc PR A 1
H3C H 0.2324 0.3007 0.0952 0.104 Uiso 0.691(12) 1 calc PR A 1
B11 B 0.3745(3) 0.3567(3) 0.2298(3) 0.0442(9) Uani 0.309(12) 1 d PDU A 2
H11A H 0.4621(12) 0.3696(7) 0.2598(6) 0.066 Uiso 0.309(12) 1 calc PRD A 2
H11B H 0.3527(5) 0.2905(8) 0.1804(5) 0.066 Uiso 0.309(12) 1 calc PRD A 2
H11C H 0.3189(3) 0.3600(7) 0.2767(6) 0.066 Uiso 0.309(12) 1 calc PRD A 2
N11 N 0.3606(7) 0.4251(5) 0.1921(6) 0.0523(12) Uani 0.309(12) 1 d PDU A 2
C101 C 0.4333(13) 0.4238(12) 0.1334(9) 0.062(5) Uani 0.309(12) 1 d PDU A 2
H10A H 0.4212 0.3673 0.0936 0.093 Uiso 0.309(12) 1 calc PR A 2
H10B H 0.5069 0.4404 0.1603 0.093 Uiso 0.309(12) 1 calc PR A 2
H10C H 0.4196 0.4628 0.1077 0.093 Uiso 0.309(12) 1 calc PR A 2
C102 C 0.3852(16) 0.5101(5) 0.2555(10) 0.084(5) Uani 0.309(12) 1 d PDU A 2
H10D H 0.4622 0.5305 0.2691 0.126 Uiso 0.309(12) 1 calc PR A 2
H10E H 0.3565 0.5071 0.3023 0.126 Uiso 0.309(12) 1 calc PR A 2
H10F H 0.3532 0.5484 0.2366 0.126 Uiso 0.309(12) 1 calc PR A 2
C103 C 0.2489(9) 0.4073(11) 0.1521(10) 0.066(4) Uani 0.309(12) 1 d PDU A 2
H10G H 0.2348 0.4565 0.1419 0.099 Uiso 0.309(12) 1 calc PR A 2
H10H H 0.2006 0.3939 0.1862 0.099 Uiso 0.309(12) 1 calc PR A 2
H10I H 0.2380 0.3598 0.1021 0.099 Uiso 0.309(12) 1 calc PR A 2
C4 C 0.7518(3) 0.2508(2) 0.1889(2) 0.0412(8) Uani 1 1 d . B .
H4A H 0.7563 0.2714 0.1450 0.049 Uiso 1 1 calc R . .
H4B H 0.8239 0.2652 0.2196 0.049 Uiso 1 1 calc R . .
C5 C 0.7152(3) 0.1559(2) 0.1545(2) 0.0437(8) Uani 1 1 d . . .
H5A H 0.7023 0.1356 0.1978 0.052 Uiso 1 1 calc R B .
H5B H 0.7723 0.1309 0.1296 0.052 Uiso 1 1 calc R . .
C6 C 0.6144(3) 0.1265(2) 0.0934(2) 0.0435(8) Uani 1 1 d . B .
H6A H 0.6035 0.0655 0.0650 0.052 Uiso 1 1 calc R . .
H6B H 0.6237 0.1536 0.0544 0.052 Uiso 1 1 calc R . .
C7 C 0.7199(3) 0.4144(2) 0.2706(2) 0.0405(8) Uani 1 1 d . B .
C8 C 0.7135(3) 0.4404(3) 0.2078(3) 0.0490(9) Uani 1 1 d . . .
H8 H 0.6860 0.4002 0.1565 0.059 Uiso 1 1 calc R B .
C9 C 0.7460(4) 0.5233(3) 0.2169(3) 0.0600(11) Uani 1 1 d . B .
H9 H 0.7410 0.5394 0.1723 0.072 Uiso 1 1 calc R . .
C10 C 0.7850(4) 0.5812(3) 0.2900(4) 0.0634(13) Uani 1 1 d . . .
H10 H 0.8053 0.6384 0.2969 0.076 Uiso 1 1 calc R B .
C11 C 0.7950(4) 0.5579(3) 0.3530(4) 0.0753(15) Uani 1 1 d . B .
H11 H 0.8245 0.5987 0.4036 0.090 Uiso 1 1 calc R . .
C12 C 0.7624(4) 0.4737(3) 0.3447(3) 0.0626(12) Uani 1 1 d . . .
H12 H 0.7695 0.4579 0.3894 0.075 Uiso 1 1 calc R B .
C13 C 0.6973(3) 0.2936(3) 0.34722(19) 0.0428(13) Uani 0.765(4) 1 d PGDU B 1
C14 C 0.6203(3) 0.3033(3) 0.3956(2) 0.0562(13) Uani 0.765(4) 1 d PGU B 1
H14 H 0.5582 0.3206 0.3813 0.067 Uiso 0.765(4) 1 calc PR B 1
C15 C 0.6339(4) 0.2876(3) 0.4650(2) 0.0700(16) Uani 0.765(4) 1 d PGU B 1
H15 H 0.5812 0.2942 0.4981 0.084 Uiso 0.765(4) 1 calc PR B 1
C16 C 0.7247(4) 0.2622(3) 0.4859(2) 0.0776(19) Uani 0.765(4) 1 d PGU B 1
H16 H 0.7340 0.2514 0.5334 0.093 Uiso 0.765(4) 1 calc PR B 1
C17 C 0.8017(4) 0.2525(3) 0.4375(3) 0.0758(19) Uani 0.765(4) 1 d PGU B 1
H17 H 0.8638 0.2352 0.4518 0.091 Uiso 0.765(4) 1 calc PR B 1
C18 C 0.7881(3) 0.2683(3) 0.3682(3) 0.0582(15) Uani 0.765(4) 1 d PGU B 1
H18 H 0.8408 0.2617 0.3351 0.070 Uiso 0.765(4) 1 calc PR B 1
C113 C 0.6883(13) 0.2770(11) 0.3395(7) 0.049(3) Uani 0.235(4) 1 d PGDU B 2
C114 C 0.6073(10) 0.2363(10) 0.3661(7) 0.057(3) Uani 0.235(4) 1 d PGU B 2
H114 H 0.5363 0.2241 0.3402 0.068 Uiso 0.235(4) 1 calc PR B 2
C115 C 0.6301(12) 0.2136(10) 0.4305(8) 0.072(3) Uani 0.235(4) 1 d PGU B 2
H115 H 0.5748 0.1858 0.4486 0.087 Uiso 0.235(4) 1 calc PR B 2
C116 C 0.7340(14) 0.2314(11) 0.4684(8) 0.072(3) Uani 0.235(4) 1 d PGU B 2
H116 H 0.7496 0.2159 0.5124 0.086 Uiso 0.235(4) 1 calc PR B 2
C117 C 0.8150(10) 0.2721(12) 0.4419(10) 0.074(3) Uani 0.235(4) 1 d PGU B 2
H117 H 0.8860 0.2843 0.4678 0.088 Uiso 0.235(4) 1 calc PR B 2
C118 C 0.7922(11) 0.2948(11) 0.3774(10) 0.058(3) Uani 0.235(4) 1 d PGU B 2
H118 H 0.8476 0.3226 0.3593 0.069 Uiso 0.235(4) 1 calc PR B 2
C19 C 0.3910(3) 0.1134(2) 0.0513(2) 0.0383(7) Uani 1 1 d . B .
C20 C 0.4084(4) 0.1312(3) -0.0141(3) 0.0621(12) Uani 1 1 d . . .
H20 H 0.4759 0.1609 -0.0158 0.075 Uiso 1 1 calc R B .
C21 C 0.3273(4) 0.1059(4) -0.0783(3) 0.0723(14) Uani 1 1 d . B .
H21 H 0.3407 0.1171 -0.1241 0.087 Uiso 1 1 calc R . .
C22 C 0.2296(4) 0.0655(3) -0.0766(3) 0.0607(12) Uani 1 1 d . . .
H22 H 0.1746 0.0491 -0.1204 0.073 Uiso 1 1 calc R B .
C23 C 0.2113(4) 0.0487(3) -0.0107(4) 0.0686(14) Uani 1 1 d . B .
H23 H 0.1430 0.0207 -0.0087 0.082 Uiso 1 1 calc R . .
C24 C 0.2916(3) 0.0721(3) 0.0530(3) 0.0596(11) Uani 1 1 d . . .
H24 H 0.2782 0.0595 0.0983 0.071 Uiso 1 1 calc R B .
C25 C 0.4741(3) 0.0731(2) 0.1861(2) 0.0390(12) Uani 0.765(4) 1 d PGDU B 1
C26 C 0.4952(4) 0.10025(18) 0.2678(2) 0.0593(14) Uani 0.765(4) 1 d PGU B 1
H26 H 0.5169 0.1582 0.2984 0.071 Uiso 0.765(4) 1 calc PR B 1
C27 C 0.4845(4) 0.0426(3) 0.30491(18) 0.0744(17) Uani 0.765(4) 1 d PGU B 1
H27 H 0.4989 0.0612 0.3608 0.089 Uiso 0.765(4) 1 calc PR B 1
C28 C 0.4528(4) -0.0422(2) 0.2602(3) 0.0654(15) Uani 0.765(4) 1 d PGU B 1
H28 H 0.4454 -0.0816 0.2855 0.078 Uiso 0.765(4) 1 calc PR B 1
C29 C 0.4317(4) -0.06936(17) 0.1784(2) 0.0627(16) Uani 0.765(4) 1 d PGU B 1
H29 H 0.4100 -0.1273 0.1479 0.075 Uiso 0.765(4) 1 calc PR B 1
C30 C 0.4424(4) -0.0117(2) 0.14135(17) 0.0515(13) Uani 0.765(4) 1 d PGU B 1
H30 H 0.4280 -0.0303 0.0855 0.062 Uiso 0.765(4) 1 calc PR B 1
C125 C 0.4544(11) 0.0695(7) 0.1736(8) 0.046(3) Uani 0.235(4) 1 d PGDU B 2
C126 C 0.3895(11) 0.0848(7) 0.2310(8) 0.055(3) Uani 0.235(4) 1 d PGU B 2
H126 H 0.3637 0.1351 0.2465 0.066 Uiso 0.235(4) 1 calc PR B 2
C127 C 0.3622(11) 0.0267(8) 0.2658(8) 0.067(3) Uani 0.235(4) 1 d PGU B 2
H127 H 0.3178 0.0371 0.3051 0.081 Uiso 0.235(4) 1 calc PR B 2
C128 C 0.3998(13) -0.0468(8) 0.2432(9) 0.065(3) Uani 0.235(4) 1 d PGU B 2
H128 H 0.3812 -0.0866 0.2670 0.079 Uiso 0.235(4) 1 calc PR B 2
C129 C 0.4648(13) -0.0621(7) 0.1858(9) 0.061(3) Uani 0.235(4) 1 d PGU B 2
H129 H 0.4905 -0.1123 0.1704 0.073 Uiso 0.235(4) 1 calc PR B 2
C130 C 0.4921(11) -0.0039(9) 0.1510(8) 0.047(3) Uani 0.235(4) 1 d PGU B 2
H130 H 0.5364 -0.0144 0.1118 0.056 Uiso 0.235(4) 1 calc PR B 2
B200 B 0.8560(3) 0.2929(2) 0.7528(2) 0.0284(7) Uani 1 1 d . . .
C201 C 0.9053(2) 0.38700(19) 0.75693(19) 0.0282(6) Uani 1 1 d . . .
C202 C 0.9495(2) 0.4515(2) 0.8292(2) 0.0311(6) Uani 1 1 d . . .
H202 H 0.9503 0.4399 0.8763 0.037 Uiso 1 1 calc R . .
C203 C 0.9923(2) 0.5321(2) 0.8342(2) 0.0369(7) Uani 1 1 d D C .
C204 C 0.9909(3) 0.5520(2) 0.7670(2) 0.0401(8) Uani 1 1 d . . .
H204 H 1.0209 0.6068 0.7702 0.048 Uiso 1 1 calc R . .
C205 C 0.9449(3) 0.4906(2) 0.6959(2) 0.0393(8) Uani 1 1 d . . .
C206 C 0.9022(2) 0.4099(2) 0.6905(2) 0.0337(7) Uani 1 1 d . . .
H206 H 0.8701 0.3692 0.6404 0.040 Uiso 1 1 calc R . .
C207 C 1.0405(3) 0.5963(2) 0.9131(2) 0.0504(10) Uani 1 1 d D . .
F1 F 1.1344(3) 0.5885(4) 0.9378(3) 0.123(3) Uani 0.829(9) 1 d PDU C 1
F2 F 0.9834(3) 0.5956(3) 0.96835(18) 0.0657(13) Uani 0.829(9) 1 d PDU C 1
F3 F 1.0513(6) 0.6734(2) 0.9131(3) 0.106(2) Uani 0.829(9) 1 d PDU C 1
F101 F 0.9721(10) 0.6363(12) 0.9506(9) 0.091(7) Uani 0.171(9) 1 d PDU C 2
F102 F 1.1184(13) 0.6541(9) 0.9136(7) 0.063(5) Uani 0.171(9) 1 d PDU C 2
F103 F 1.0813(18) 0.5639(7) 0.9626(7) 0.076(6) Uani 0.171(9) 1 d PDU C 2
C208 C 0.9372(4) 0.5097(3) 0.6220(3) 0.0567(11) Uani 1 1 d . . .
F4 F 0.9993(3) 0.5807(2) 0.6297(2) 0.0961(11) Uani 1 1 d U . .
F5 F 0.8395(3) 0.5125(3) 0.5971(3) 0.1179(16) Uani 1 1 d U . .
F6 F 0.9643(4) 0.4520(2) 0.56235(19) 0.0989(12) Uani 1 1 d U . .
C209 C 0.7352(2) 0.29487(19) 0.77233(19) 0.0296(6) Uani 1 1 d . . .
C210 C 0.7134(2) 0.3195(2) 0.8495(2) 0.0342(7) Uani 1 1 d . . .
H210 H 0.7698 0.3330 0.8918 0.041 Uiso 1 1 calc R . .
C211 C 0.6116(2) 0.3250(2) 0.8663(2) 0.0400(8) Uani 1 1 d D D .
C212 C 0.5275(3) 0.3060(3) 0.8063(2) 0.0452(9) Uani 1 1 d . . .
H212 H 0.4578 0.3084 0.8174 0.054 Uiso 1 1 calc R . .
C213 C 0.5475(3) 0.2833(2) 0.7292(2) 0.0412(8) Uani 1 1 d D E .
C214 C 0.6491(3) 0.2787(2) 0.7131(2) 0.0346(7) Uani 1 1 d . . .
H214 H 0.6608 0.2641 0.6600 0.042 Uiso 1 1 calc R . .
C215 C 0.5940(3) 0.3519(3) 0.9496(3) 0.0589(12) Uani 1 1 d D . .
F7 F 0.6410(7) 0.4284(3) 0.9934(3) 0.079(2) Uani 0.675(15) 1 d PDU D 1
F8 F 0.6375(6) 0.3049(3) 0.9876(2) 0.0712(18) Uani 0.675(15) 1 d PDU D 1
F9 F 0.4947(3) 0.3360(7) 0.9590(3) 0.099(3) Uani 0.675(15) 1 d PDU D 1
F107 F 0.5760(18) 0.2952(6) 0.9789(7) 0.112(5) Uani 0.325(15) 1 d PDU D 2
F108 F 0.5087(9) 0.3903(11) 0.9568(5) 0.085(4) Uani 0.325(15) 1 d PDU D 2
F109 F 0.6713(8) 0.4140(8) 0.9982(6) 0.071(4) Uani 0.325(15) 1 d PDU D 2
C216 C 0.4589(3) 0.2643(3) 0.6632(3) 0.0639(13) Uani 1 1 d D . .
F10 F 0.3664(3) 0.2639(7) 0.6825(4) 0.088(2) Uani 0.629(13) 1 d PDU E 1
F11 F 0.4741(6) 0.3157(6) 0.6246(5) 0.109(3) Uani 0.629(13) 1 d PDU E 1
F12 F 0.4536(7) 0.1892(5) 0.6073(5) 0.116(3) Uani 0.629(13) 1 d PDU E 1
F110 F 0.4778(7) 0.2295(11) 0.5934(3) 0.086(4) Uani 0.371(13) 1 d PDU E 2
F111 F 0.3735(7) 0.2155(10) 0.6701(6) 0.096(4) Uani 0.371(13) 1 d PDU E 2
F112 F 0.4258(13) 0.3333(6) 0.6653(10) 0.132(6) Uani 0.371(13) 1 d PDU E 2
C217 C 0.9286(2) 0.26783(19) 0.81622(18) 0.0286(6) Uani 1 1 d . . .
C218 C 1.0382(2) 0.2983(2) 0.83636(19) 0.0306(6) Uani 1 1 d . . .
H218 H 1.0703 0.3380 0.8160 0.037 Uiso 1 1 calc R . .
C219 C 1.1014(3) 0.2728(2) 0.8847(2) 0.0354(7) Uani 1 1 d . . .
C220 C 1.0593(3) 0.2153(2) 0.9159(2) 0.0388(7) Uani 1 1 d . . .
H220 H 1.1029 0.1981 0.9495 0.047 Uiso 1 1 calc R . .
C221 C 0.9514(3) 0.1835(2) 0.8964(2) 0.0417(8) Uani 1 1 d D F .
C222 C 0.8878(3) 0.2091(2) 0.8479(2) 0.0358(7) Uani 1 1 d . . .
H222 H 0.8139 0.1859 0.8357 0.043 Uiso 1 1 calc R . .
C223 C 1.2174(3) 0.3103(3) 0.9029(3) 0.0509(10) Uani 1 1 d . . .
F13 F 1.2374(2) 0.39228(17) 0.94489(18) 0.0695(8) Uani 1 1 d U . .
F14 F 1.26217(19) 0.3037(2) 0.8394(2) 0.0789(9) Uani 1 1 d U . .
F15 F 1.2722(2) 0.2769(2) 0.9456(2) 0.0895(11) Uani 1 1 d U . .
C224 C 0.9023(3) 0.1210(3) 0.9280(3) 0.0632(13) Uani 1 1 d D . .
F16 F 0.9674(5) 0.0812(7) 0.9511(8) 0.096(3) Uani 0.527(14) 1 d PDU F 1
F17 F 0.8363(7) 0.0542(4) 0.8653(4) 0.085(3) Uani 0.527(14) 1 d PDU F 1
F18 F 0.8378(7) 0.1448(5) 0.9766(5) 0.077(3) Uani 0.527(14) 1 d PDU F 1
F116 F 0.8108(6) 0.1353(7) 0.9519(6) 0.071(3) Uani 0.473(14) 1 d PDU F 2
F117 F 0.9614(6) 0.1310(7) 0.9994(5) 0.080(3) Uani 0.473(14) 1 d PDU F 2
F118 F 0.8908(12) 0.0446(3) 0.8855(6) 0.109(4) Uani 0.473(14) 1 d PDU F 2
C225 C 0.8592(2) 0.2211(2) 0.66788(18) 0.0299(6) Uani 1 1 d . . .
C226 C 0.9476(3) 0.2264(2) 0.62960(19) 0.0337(7) Uani 1 1 d . . .
H226 H 1.0022 0.2753 0.6510 0.040 Uiso 1 1 calc R . .
C227 C 0.9582(3) 0.1628(2) 0.56171(19) 0.0375(7) Uani 1 1 d D G .
C228 C 0.8794(3) 0.0907(2) 0.5276(2) 0.0416(8) Uani 1 1 d . G .
H228 H 0.8856 0.0475 0.4805 0.050 Uiso 1 1 calc R . .
C229 C 0.7930(3) 0.0839(2) 0.5638(2) 0.0436(8) Uani 1 1 d D . .
C230 C 0.7833(3) 0.1469(2) 0.6333(2) 0.0365(7) Uani 1 1 d . H .
H230 H 0.7231 0.1390 0.6578 0.044 Uiso 1 1 calc R . .
C231 C 1.0545(3) 0.1741(2) 0.5241(2) 0.0509(10) Uani 1 1 d D . .
F19 F 1.1433(4) 0.1978(8) 0.5765(4) 0.071(3) Uani 0.58(2) 1 d PDU G 1
F20 F 1.0588(7) 0.2395(7) 0.4997(8) 0.084(3) Uani 0.58(2) 1 d PDU G 1
F21 F 1.0634(7) 0.1108(6) 0.4648(5) 0.088(3) Uani 0.58(2) 1 d PDU G 1
F119 F 1.0349(8) 0.1970(13) 0.4630(8) 0.088(4) Uani 0.42(2) 1 d PDU G 2
F120 F 1.0813(9) 0.0995(5) 0.4909(9) 0.081(4) Uani 0.42(2) 1 d PDU G 2
F121 F 1.1376(6) 0.2245(8) 0.5704(6) 0.070(4) Uani 0.42(2) 1 d PDU G 2
C232 C 0.7078(6) 0.0049(4) 0.5330(4) 0.0656(15) Uani 0.543(8) 1 d PDU H 1
F22 F 0.7123(7) -0.0409(5) 0.4599(4) 0.108(4) Uani 0.543(8) 1 d PDU H 1
F23 F 0.7159(6) -0.0417(4) 0.5752(4) 0.100(3) Uani 0.543(8) 1 d PDU H 1
F24 F 0.6140(4) 0.0220(4) 0.5352(6) 0.094(3) Uani 0.543(8) 1 d PDU H 1
C332 C 0.7007(6) 0.0104(5) 0.5220(5) 0.0656(15) Uani 0.457(8) 1 d PDU H 2
F122 F 0.6386(7) -0.0048(6) 0.5699(4) 0.102(4) Uani 0.457(8) 1 d PDU H 2
F123 F 0.6388(6) 0.0183(5) 0.4652(5) 0.092(3) Uani 0.457(8) 1 d PDU H 2
F124 F 0.7336(7) -0.0595(4) 0.4883(6) 0.087(3) Uani 0.457(8) 1 d PDU H 2
C801 C 0.9714(3) 1.0024(2) 0.2899(2) 0.0912(19) Uani 1 1 d GD . .
H801 H 1.0421 1.0252 0.2874 0.109 Uiso 0.45 1 calc PR I 2
C802 C 0.8935(3) 1.04868(18) 0.2914(2) 0.0816(16) Uani 1 1 d GD . .
H802 H 0.9109 1.1031 0.2900 0.098 Uiso 0.18 1 calc PR J 2
C803 C 0.7900(3) 1.0153(2) 0.2951(2) 0.0848(17) Uani 1 1 d GD . .
H803 H 0.7368 1.0469 0.2961 0.102 Uiso 0.55 1 calc PR K 1
C804 C 0.7645(3) 0.9356(2) 0.2972(2) 0.0872(18) Uani 1 1 d GD . .
H804 H 0.6938 0.9128 0.2997 0.105 Uiso 0.82 1 calc PR L 1
C805 C 0.8425(4) 0.88935(18) 0.2957(2) 0.095(2) Uani 1 1 d GD . .
H805 H 0.8250 0.8349 0.2971 0.114 Uiso 1 1 calc R . .
C806 C 0.9459(3) 0.9227(2) 0.2920(2) 0.090(2) Uani 1 1 d GD . .
H806 H 0.9992 0.8911 0.2909 0.108 Uiso 1 1 calc R . .
F801 F 1.0655(5) 1.0300(4) 0.2854(4) 0.1285(14) Uani 0.55 1 d PDU M 1
F802 F 0.9172(4) 1.1217(3) 0.2874(3) 0.1285(14) Uani 0.82 1 d PDU N 1
F803 F 0.7187(6) 1.0569(5) 0.2965(4) 0.1285(14) Uani 0.45 1 d PDU O 2
F804 F 0.6694(7) 0.9023(11) 0.2994(5) 0.1285(14) Uani 0.18 1 d PDU P 2
C901 C 0.605(2) 0.5199(11) 0.5071(12) 0.086(3) Uani 0.25 1 d PGDU Q -1
C902 C 0.561(2) 0.4776(11) 0.5524(12) 0.078(3) Uani 0.25 1 d PGDU Q -1
C903 C 0.451(2) 0.4526(15) 0.5428(15) 0.085(3) Uani 0.25 1 d PGDU Q -1
H903 H 0.4210 0.4238 0.5738 0.102 Uiso 0.25 1 calc PR Q -1
C904 C 0.387(2) 0.4699(18) 0.4881(17) 0.086(3) Uani 0.25 1 d PGU Q -1
H904 H 0.3119 0.4528 0.4816 0.103 Uiso 0.25 1 calc PR Q -1
C905 C 0.431(2) 0.5121(17) 0.4429(16) 0.078(3) Uani 0.25 1 d PGU Q -1
H905 H 0.3870 0.5238 0.4055 0.094 Uiso 0.25 1 calc PR Q -1
C906 C 0.541(2) 0.5371(14) 0.4524(14) 0.085(3) Uani 0.25 1 d PGDU Q -1
H906 H 0.5711 0.5659 0.4215 0.102 Uiso 0.25 1 calc PR Q -1
F901 F 0.7079(14) 0.5438(11) 0.5160(10) 0.122(4) Uani 0.25 1 d PDU Q -1
F902 F 0.6222(13) 0.4613(11) 0.6035(11) 0.122(4) Uani 0.25 1 d PDU Q -1

loop_
_atom_site_aniso_label
_atom_site_aniso_U_11
_atom_site_aniso_U_22
_atom_site_aniso_U_33
_atom_site_aniso_U_23
_atom_site_aniso_U_13
_atom_site_aniso_U_12
Rh1 0.03037(15) 0.02862(15) 0.03403(15) 0.00847(10) 0.00637(10) 0.00624(10)
P1 0.0323(4) 0.0318(4) 0.0378(4) 0.0127(3) 0.0047(3) 0.0073(3)
P2 0.0357(4) 0.0276(4) 0.0408(5) 0.0103(3) 0.0121(4) 0.0049(3)
B1 0.040(2) 0.046(2) 0.045(2) 0.0105(17) 0.0103(17) 0.0158(17)
N1 0.046(3) 0.064(3) 0.055(3) 0.023(2) 0.012(2) 0.029(2)
C1 0.043(4) 0.082(5) 0.054(4) 0.033(4) 0.009(3) 0.022(4)
C2 0.090(5) 0.068(4) 0.083(5) 0.032(4) 0.017(4) 0.046(4)
C3 0.040(3) 0.097(6) 0.075(5) 0.035(4) 0.005(3) 0.024(4)
B11 0.040(2) 0.046(2) 0.045(2) 0.0105(17) 0.0103(17) 0.0158(17)
N11 0.046(3) 0.064(3) 0.055(3) 0.023(2) 0.012(2) 0.029(2)
C101 0.054(8) 0.069(8) 0.069(8) 0.031(6) 0.012(6) 0.014(6)
C102 0.096(9) 0.068(8) 0.090(9) 0.024(7) 0.005(7) 0.041(7)
C103 0.052(6) 0.083(7) 0.072(7) 0.033(6) 0.010(5) 0.030(6)
C4 0.0329(17) 0.0382(18) 0.054(2) 0.0163(16) 0.0135(15) 0.0077(14)
C5 0.0388(18) 0.0361(18) 0.059(2) 0.0160(17) 0.0159(16) 0.0133(15)
C6 0.0427(19) 0.0341(18) 0.050(2) 0.0077(15) 0.0190(16) 0.0071(15)
C7 0.0301(16) 0.0335(17) 0.053(2) 0.0106(15) 0.0040(14) 0.0059(13)
C8 0.042(2) 0.041(2) 0.064(3) 0.0234(19) 0.0101(18) 0.0004(16)
C9 0.050(2) 0.048(2) 0.090(3) 0.036(2) 0.015(2) 0.0060(19)
C10 0.048(2) 0.040(2) 0.102(4) 0.027(2) 0.012(2) 0.0073(18)
C11 0.076(3) 0.041(2) 0.076(3) -0.008(2) -0.006(3) -0.002(2)
C12 0.069(3) 0.042(2) 0.063(3) 0.008(2) -0.002(2) 0.005(2)
C13 0.044(2) 0.042(3) 0.042(2) 0.020(2) -0.002(2) 0.002(2)
C14 0.058(3) 0.070(3) 0.040(2) 0.021(2) 0.005(2) 0.011(2)
C15 0.082(4) 0.080(3) 0.045(3) 0.025(3) 0.010(3) 0.005(3)
C16 0.098(4) 0.077(4) 0.054(3) 0.033(3) -0.012(3) 0.003(3)
C17 0.081(4) 0.076(4) 0.071(3) 0.034(3) -0.019(3) 0.019(3)
C18 0.058(3) 0.057(3) 0.062(3) 0.028(3) -0.007(2) 0.016(2)
C113 0.050(5) 0.052(5) 0.045(5) 0.020(4) -0.001(4) 0.012(4)
C114 0.061(5) 0.065(5) 0.047(4) 0.025(4) 0.003(4) 0.011(4)
C115 0.082(5) 0.077(5) 0.059(5) 0.031(5) 0.002(5) 0.010(5)
C116 0.083(5) 0.074(6) 0.062(5) 0.032(5) -0.009(5) 0.019(5)
C117 0.077(5) 0.071(5) 0.068(5) 0.027(4) -0.010(5) 0.013(5)
C118 0.058(5) 0.054(5) 0.058(5) 0.021(4) -0.004(4) 0.012(4)
C19 0.0411(18) 0.0259(15) 0.0432(19) 0.0068(14) 0.0083(15) 0.0064(13)
C20 0.054(3) 0.074(3) 0.050(2) 0.021(2) 0.0016(19) -0.001(2)
C21 0.071(3) 0.091(4) 0.049(3) 0.026(3) 0.000(2) 0.007(3)
C22 0.057(3) 0.044(2) 0.065(3) 0.003(2) -0.009(2) 0.0157(19)
C23 0.042(2) 0.058(3) 0.104(4) 0.037(3) -0.008(2) 0.0016(19)
C24 0.043(2) 0.059(3) 0.084(3) 0.040(2) 0.003(2) 0.0015(19)
C25 0.035(2) 0.036(2) 0.050(3) 0.0207(19) 0.012(2) 0.0062(18)
C26 0.066(3) 0.058(3) 0.052(3) 0.028(2) 0.008(2) -0.006(2)
C27 0.081(4) 0.080(4) 0.068(3) 0.044(3) 0.008(3) -0.003(3)
C28 0.061(3) 0.070(3) 0.087(3) 0.052(3) 0.023(3) 0.014(3)
C29 0.070(3) 0.045(3) 0.086(3) 0.033(2) 0.023(3) 0.018(2)
C30 0.063(3) 0.040(2) 0.059(3) 0.022(2) 0.016(2) 0.017(2)
C125 0.051(5) 0.044(5) 0.049(5) 0.023(4) 0.010(4) 0.011(4)
C126 0.062(5) 0.052(5) 0.056(5) 0.026(4) 0.016(4) 0.010(4)
C127 0.073(6) 0.067(6) 0.068(6) 0.034(5) 0.020(5) 0.007(5)
C128 0.070(6) 0.062(5) 0.077(5) 0.043(4) 0.012(5) 0.010(5)
C129 0.066(5) 0.051(5) 0.076(5) 0.033(4) 0.012(4) 0.018(4)
C130 0.052(5) 0.039(4) 0.058(4) 0.024(4) 0.009(4) 0.022(4)
B200 0.0211(15) 0.0318(17) 0.0297(16) 0.0093(14) 0.0050(12) 0.0022(13)
C201 0.0186(13) 0.0298(15) 0.0359(16) 0.0108(12) 0.0069(11) 0.0061(11)
C202 0.0234(14) 0.0323(16) 0.0372(16) 0.0113(13) 0.0091(12) 0.0056(12)
C203 0.0257(15) 0.0322(16) 0.049(2) 0.0085(15) 0.0112(14) 0.0063(12)
C204 0.0320(16) 0.0299(16) 0.061(2) 0.0183(16) 0.0150(15) 0.0060(13)
C205 0.0310(16) 0.0398(18) 0.055(2) 0.0238(16) 0.0123(15) 0.0116(14)
C206 0.0278(15) 0.0362(17) 0.0382(17) 0.0145(14) 0.0056(13) 0.0074(13)
C207 0.040(2) 0.040(2) 0.060(2) 0.0062(18) 0.0107(18) 0.0027(16)
F1 0.043(2) 0.150(5) 0.095(3) -0.051(3) -0.024(2) 0.029(3)
F2 0.068(2) 0.058(2) 0.0476(17) -0.0021(15) 0.0160(15) -0.0079(17)
F3 0.169(6) 0.0358(18) 0.081(3) 0.0013(17) 0.020(3) -0.019(3)
F101 0.077(9) 0.086(10) 0.079(9) -0.013(8) 0.025(8) 0.020(8)
F102 0.055(8) 0.056(8) 0.051(7) 0.005(6) 0.012(6) -0.028(6)
F103 0.097(11) 0.049(7) 0.060(8) 0.014(6) -0.029(8) -0.012(7)
C208 0.057(2) 0.060(3) 0.065(3) 0.039(2) 0.011(2) 0.008(2)
F4 0.133(3) 0.074(2) 0.090(2) 0.0561(18) 0.017(2) -0.0105(19)
F5 0.081(2) 0.183(4) 0.138(3) 0.124(3) 0.001(2) 0.023(2)
F6 0.158(4) 0.095(2) 0.0609(18) 0.0453(18) 0.034(2) 0.027(2)
C209 0.0234(14) 0.0290(15) 0.0347(16) 0.0101(12) 0.0065(12) 0.0035(11)
C210 0.0249(15) 0.0387(17) 0.0358(17) 0.0113(14) 0.0056(12) 0.0025(13)
C211 0.0262(16) 0.046(2) 0.0453(19) 0.0136(16) 0.0136(14) 0.0033(14)
C212 0.0213(15) 0.059(2) 0.053(2) 0.0170(18) 0.0114(14) 0.0057(15)
C213 0.0240(15) 0.050(2) 0.049(2) 0.0187(17) 0.0029(14) 0.0055(14)
C214 0.0283(15) 0.0388(17) 0.0359(17) 0.0131(14) 0.0063(13) 0.0054(13)
C215 0.037(2) 0.080(3) 0.050(2) 0.012(2) 0.0181(18) 0.005(2)
F7 0.098(5) 0.067(3) 0.058(3) 0.004(2) 0.025(3) 0.015(3)
F8 0.077(4) 0.098(3) 0.047(2) 0.036(2) 0.024(2) 0.009(3)
F9 0.036(2) 0.186(7) 0.063(3) 0.036(4) 0.0249(19) 0.002(3)
F107 0.139(11) 0.108(8) 0.095(7) 0.042(6) 0.069(7) -0.002(7)
F108 0.063(6) 0.129(10) 0.062(5) 0.015(6) 0.039(4) 0.043(6)
F109 0.045(5) 0.104(8) 0.045(5) 0.004(5) 0.012(4) 0.013(5)
C216 0.0293(19) 0.093(4) 0.064(3) 0.026(3) -0.0004(18) 0.011(2)
F10 0.025(2) 0.158(7) 0.083(4) 0.044(4) 0.003(2) 0.027(3)
F11 0.073(4) 0.172(7) 0.094(5) 0.088(5) -0.022(3) -0.005(4)
F12 0.083(5) 0.104(5) 0.103(5) -0.012(4) -0.048(4) 0.012(4)
F110 0.035(4) 0.165(10) 0.049(4) 0.031(6) -0.001(3) 0.024(6)
F111 0.047(5) 0.124(9) 0.086(6) 0.027(6) -0.015(4) -0.028(5)
F112 0.117(9) 0.142(8) 0.140(9) 0.052(7) -0.039(7) 0.068(7)
C217 0.0251(14) 0.0276(14) 0.0304(15) 0.0071(12) 0.0052(11) 0.0057(11)
C218 0.0249(14) 0.0318(15) 0.0348(16) 0.0124(13) 0.0064(12) 0.0036(12)
C219 0.0265(15) 0.0352(17) 0.0420(18) 0.0122(14) 0.0031(13) 0.0056(13)
C220 0.0312(16) 0.0403(18) 0.0465(19) 0.0190(15) 0.0012(14) 0.0079(14)
C221 0.0367(18) 0.0369(18) 0.057(2) 0.0247(17) 0.0084(16) 0.0070(14)
C222 0.0251(15) 0.0327(16) 0.0500(19) 0.0178(15) 0.0045(13) 0.0023(12)
C223 0.0313(18) 0.057(2) 0.069(3) 0.034(2) -0.0053(17) 0.0042(16)
F13 0.0467(13) 0.0584(16) 0.088(2) 0.0261(14) -0.0143(13) -0.0148(11)
F14 0.0308(12) 0.108(2) 0.100(2) 0.0401(19) 0.0216(13) 0.0085(13)
F15 0.0363(13) 0.099(2) 0.152(3) 0.086(2) -0.0241(16) -0.0024(13)
C224 0.042(2) 0.066(3) 0.100(4) 0.057(3) 0.012(2) 0.005(2)
F16 0.057(3) 0.095(6) 0.179(8) 0.106(6) 0.013(4) 0.017(4)
F17 0.092(5) 0.045(3) 0.127(5) 0.052(3) 0.022(4) -0.005(3)
F18 0.091(5) 0.084(4) 0.068(4) 0.046(4) 0.025(4) 0.001(4)
F116 0.051(4) 0.102(6) 0.089(6) 0.073(5) 0.014(4) 0.006(4)
F117 0.075(4) 0.088(6) 0.095(5) 0.073(5) -0.004(4) -0.008(4)
F118 0.170(9) 0.043(4) 0.136(7) 0.046(4) 0.069(7) 0.025(5)
C225 0.0272(14) 0.0318(15) 0.0313(15) 0.0118(13) 0.0036(12) 0.0072(12)
C226 0.0276(15) 0.0367(17) 0.0338(16) 0.0085(13) 0.0063(12) 0.0076(13)
C227 0.0330(17) 0.0430(19) 0.0340(17) 0.0090(14) 0.0067(13) 0.0117(14)
C228 0.046(2) 0.0395(19) 0.0321(17) 0.0033(14) 0.0078(14) 0.0105(15)
C229 0.048(2) 0.0324(17) 0.0413(19) 0.0061(15) 0.0047(16) 0.0012(15)
C230 0.0356(17) 0.0346(17) 0.0372(17) 0.0108(14) 0.0098(14) 0.0045(13)
C231 0.043(2) 0.061(3) 0.045(2) 0.0098(19) 0.0160(17) 0.0154(18)
F19 0.034(3) 0.101(6) 0.065(4) 0.013(4) 0.010(2) 0.012(3)
F20 0.073(4) 0.103(5) 0.100(6) 0.053(5) 0.053(4) 0.025(4)
F21 0.065(4) 0.103(5) 0.055(4) -0.020(3) 0.031(3) -0.002(4)
F119 0.072(5) 0.145(9) 0.076(6) 0.061(6) 0.038(4) 0.035(6)
F120 0.071(5) 0.072(5) 0.090(7) 0.003(4) 0.044(5) 0.034(4)
F121 0.056(5) 0.061(5) 0.069(5) -0.005(4) 0.040(4) -0.007(3)
C232 0.067(3) 0.047(2) 0.061(3) 0.001(2) 0.020(2) -0.010(2)
F22 0.106(6) 0.089(5) 0.065(4) -0.027(4) 0.024(4) -0.038(4)
F23 0.099(5) 0.051(3) 0.139(6) 0.037(3) 0.020(4) -0.021(3)
F24 0.044(3) 0.069(4) 0.130(7) 0.006(4) -0.018(4) -0.012(3)
C332 0.067(3) 0.047(2) 0.061(3) 0.001(2) 0.020(2) -0.010(2)
F122 0.098(6) 0.085(6) 0.073(5) -0.004(4) 0.022(4) -0.048(5)
F123 0.071(4) 0.086(5) 0.096(5) 0.036(4) -0.044(4) -0.025(4)
F124 0.069(4) 0.037(3) 0.113(7) -0.011(4) -0.021(4) 0.007(3)
C801 0.094(5) 0.104(5) 0.065(3) 0.019(3) 0.001(3) 0.028(4)
C802 0.107(5) 0.058(3) 0.081(4) 0.031(3) 0.003(3) 0.017(3)
C803 0.101(5) 0.097(4) 0.072(3) 0.040(3) 0.014(3) 0.042(4)
C804 0.104(5) 0.089(4) 0.064(3) 0.031(3) 0.004(3) 0.007(4)
C805 0.131(6) 0.068(4) 0.077(4) 0.020(3) 0.005(4) 0.018(4)
C806 0.141(6) 0.064(3) 0.061(3) 0.010(3) 0.010(4) 0.043(4)
F801 0.120(3) 0.118(3) 0.164(4) 0.065(3) 0.034(3) 0.035(2)
F802 0.120(3) 0.118(3) 0.164(4) 0.065(3) 0.034(3) 0.035(2)
F803 0.120(3) 0.118(3) 0.164(4) 0.065(3) 0.034(3) 0.035(2)
F804 0.120(3) 0.118(3) 0.164(4) 0.065(3) 0.034(3) 0.035(2)
C901 0.086(5) 0.087(5) 0.084(5) 0.031(4) 0.005(4) 0.020(4)
C902 0.085(5) 0.085(5) 0.067(4) 0.029(4) 0.005(4) 0.027(4)
C903 0.090(5) 0.087(5) 0.081(5) 0.034(4) 0.011(4) 0.025(4)
C904 0.086(5) 0.087(5) 0.084(5) 0.031(4) 0.005(4) 0.020(4)
C905 0.085(5) 0.085(5) 0.067(4) 0.029(4) 0.005(4) 0.027(4)
C906 0.090(5) 0.087(5) 0.081(5) 0.034(4) 0.011(4) 0.025(4)
F901 0.120(6) 0.131(6) 0.116(6) 0.051(5) 0.006(5) 0.026(5)
F902 0.120(6) 0.131(6) 0.116(6) 0.051(5) 0.006(5) 0.026(5)

loop_
_atom_type_symbol
_atom_type_description
_atom_type_scat_dispersion_real
_atom_type_scat_dispersion_imag
_atom_type_scat_source
C C 0.0033 0.0016 'International Tables Vol C Tables 4.2.6.8 and 6.1.1.4'
H H 0.0000 0.0000 'International Tables Vol C Tables 4.2.6.8 and 6.1.1.4'
B B 0.0013 0.0007 'International Tables Vol C Tables 4.2.6.8 and 6.1.1.4'
N N 0.0061 0.0033 'International Tables Vol C Tables 4.2.6.8 and 6.1.1.4'
F F 0.0171 0.0103 'International Tables Vol C Tables 4.2.6.8 and 6.1.1.4'
P P 0.1023 0.0942 'International Tables Vol C Tables 4.2.6.8 and 6.1.1.4'
Rh Rh -1.1178 0.9187 'International Tables Vol C Tables 4.2.6.8 and 6.1.1.4'

loop_
_geom_angle_atom_site_label_1
_geom_angle_atom_site_label_2
_geom_angle_atom_site_label_3
_geom_angle
_geom_angle_site_symmetry_1
_geom_angle_site_symmetry_3
_geom_angle_publ_flag
P2 Rh1 P1 91.14(3) . . ?
C13 P1 C4 106.07(19) . . ?
C13 P1 C7 104.96(19) . . ?
C4 P1 C7 102.48(17) . . ?
C13 P1 C113 8.6(6) . . ?
C4 P1 C113 102.8(6) . . ?
C7 P1 C113 113.6(6) . . ?
C13 P1 Rh1 114.40(14) . . ?
C4 P1 Rh1 119.67(13) . . ?
C7 P1 Rh1 107.71(12) . . ?
C113 P1 Rh1 110.6(5) . . ?
C125 P2 C19 97.0(5) . . ?
C125 P2 C6 106.0(4) . . ?
C19 P2 C6 103.73(18) . . ?
C125 P2 C25 9.5(5) . . ?
C19 P2 C25 106.24(17) . . ?
C6 P2 C25 101.51(19) . . ?
C125 P2 Rh1 119.0(4) . . ?
C19 P2 Rh1 108.92(11) . . ?
C6 P2 Rh1 119.01(12) . . ?
C25 P2 Rh1 116.09(12) . . ?
C1 N1 C3 109.3(5) . . ?
C1 N1 C2 109.5(5) . . ?
C3 N1 C2 108.6(5) . . ?
C1 N1 B1 111.7(4) . . ?
C3 N1 B1 109.2(4) . . ?
C2 N1 B1 108.5(4) . . ?
C101 N11 C103 109.2(7) . . ?
C101 N11 C102 108.9(7) . . ?
C103 N11 C102 109.0(7) . . ?
N11 C101 H10A 109.5 . . ?
N11 C101 H10B 109.5 . . ?
H10A C101 H10B 109.5 . . ?
N11 C101 H10C 109.5 . . ?
H10A C101 H10C 109.5 . . ?
H10B C101 H10C 109.5 . . ?
N11 C102 H10D 109.5 . . ?
N11 C102 H10E 109.5 . . ?
H10D C102 H10E 109.5 . . ?
N11 C102 H10F 109.5 . . ?
H10D C102 H10F 109.5 . . ?
H10E C102 H10F 109.5 . . ?
N11 C103 H10G 109.5 . . ?
N11 C103 H10H 109.5 . . ?
H10G C103 H10H 109.5 . . ?
N11 C103 H10I 109.5 . . ?
H10G C103 H10I 109.5 . . ?
H10H C103 H10I 109.5 . . ?
C5 C4 P1 114.1(2) . . ?
C5 C4 H4A 108.7 . . ?
P1 C4 H4A 108.7 . . ?
C5 C4 H4B 108.7 . . ?
P1 C4 H4B 108.7 . . ?
H4A C4 H4B 107.6 . . ?
C4 C5 C6 112.8(3) . . ?
C4 C5 H5A 109.0 . . ?
C6 C5 H5A 109.0 . . ?
C4 C5 H5B 109.0 . . ?
C6 C5 H5B 109.0 . . ?
H5A C5 H5B 107.8 . . ?
C5 C6 P2 113.2(3) . . ?
C5 C6 H6A 108.9 . . ?
P2 C6 H6A 108.9 . . ?
C5 C6 H6B 108.9 . . ?
P2 C6 H6B 108.9 . . ?
H6A C6 H6B 107.8 . . ?
C8 C7 C12 118.1(4) . . ?
C8 C7 P1 118.2(3) . . ?
C12 C7 P1 123.7(3) . . ?
C7 C8 C9 122.1(4) . . ?
C7 C8 H8 119.0 . . ?
C9 C8 H8 119.0 . . ?
C10 C9 C8 119.4(5) . . ?
C10 C9 H9 120.3 . . ?
C8 C9 H9 120.3 . . ?
C11 C10 C9 120.3(4) . . ?
C11 C10 H10 119.9 . . ?
C9 C10 H10 119.9 . . ?
C10 C11 C12 121.0(5) . . ?
C10 C11 H11 119.5 . . ?
C12 C11 H11 119.5 . . ?
C7 C12 C11 119.1(5) . . ?
C7 C12 H12 120.4 . . ?
C11 C12 H12 120.4 . . ?
C14 C13 C18 120.0 . . ?
C14 C13 P1 116.5(2) . . ?
C18 C13 P1 123.2(2) . . ?
C15 C14 C13 120.0 . . ?
C15 C14 H14 120.0 . . ?
C13 C14 H14 120.0 . . ?
C14 C15 C16 120.0 . . ?
C14 C15 H15 120.0 . . ?
C16 C15 H15 120.0 . . ?
C15 C16 C17 120.0 . . ?
C15 C16 H16 120.0 . . ?
C17 C16 H16 120.0 . . ?
C18 C17 C16 120.0 . . ?
C18 C17 H17 120.0 . . ?
C16 C17 H17 120.0 . . ?
C17 C18 C13 120.0 . . ?
C17 C18 H18 120.0 . . ?
C13 C18 H18 120.0 . . ?
C114 C113 C118 120.0 . . ?
C114 C113 P1 122.6(9) . . ?
C118 C113 P1 117.4(9) . . ?
C115 C114 C113 120.0 . . ?
C115 C114 H114 120.0 . . ?
C113 C114 H114 120.0 . . ?
C116 C115 C114 120.0 . . ?
C116 C115 H115 120.0 . . ?
C114 C115 H115 120.0 . . ?
C117 C116 C115 120.0 . . ?
C117 C116 H116 120.0 . . ?
C115 C116 H116 120.0 . . ?
C116 C117 C118 120.0 . . ?
C116 C117 H117 120.0 . . ?
C118 C117 H117 120.0 . . ?
C117 C118 C113 120.0 . . ?
C117 C118 H118 120.0 . . ?
C113 C118 H118 120.0 . . ?
C20 C19 C24 118.8(4) . . ?
C20 C19 P2 119.9(3) . . ?
C24 C19 P2 121.2(3) . . ?
C19 C20 C21 120.0(5) . . ?
C19 C20 H20 120.0 . . ?
C21 C20 H20 120.0 . . ?
C22 C21 C20 121.3(5) . . ?
C22 C21 H21 119.4 . . ?
C20 C21 H21 119.4 . . ?
C21 C22 C23 118.9(4) . . ?
C21 C22 H22 120.5 . . ?
C23 C22 H22 120.5 . . ?
C22 C23 C24 120.5(5) . . ?
C22 C23 H23 119.7 . . ?
C24 C23 H23 119.7 . . ?
C19 C24 C23 120.5(5) . . ?
C19 C24 H24 119.8 . . ?
C23 C24 H24 119.8 . . ?
C26 C25 C30 120.0 . . ?
C26 C25 P2 119.7(2) . . ?
C30 C25 P2 120.2(2) . . ?
C27 C26 C25 120.0 . . ?
C27 C26 H26 120.0 . . ?
C25 C26 H26 120.0 . . ?
C26 C27 C28 120.0 . . ?
C26 C27 H27 120.0 . . ?
C28 C27 H27 120.0 . . ?
C27 C28 C29 120.0 . . ?
C27 C28 H28 120.0 . . ?
C29 C28 H28 120.0 . . ?
C30 C29 C28 120.0 . . ?
C30 C29 H29 120.0 . . ?
C28 C29 H29 120.0 . . ?
C29 C30 C25 120.0 . . ?
C29 C30 H30 120.0 . . ?
C25 C30 H30 120.0 . . ?
C126 C125 C130 120.0 . . ?
C126 C125 P2 118.2(7) . . ?
C130 C125 P2 121.6(7) . . ?
C125 C126 C127 120.0 . . ?
C125 C126 H126 120.0 . . ?
C127 C126 H126 120.0 . . ?
C128 C127 C126 120.0 . . ?
C128 C127 H127 120.0 . . ?
C126 C127 H127 120.0 . . ?
C127 C128 C129 120.0 . . ?
C127 C128 H128 120.0 . . ?
C129 C128 H128 120.0 . . ?
C130 C129 C128 120.0 . . ?
C130 C129 H129 120.0 . . ?
C128 C129 H129 120.0 . . ?
C129 C130 C125 120.0 . . ?
C129 C130 H130 120.0 . . ?
C125 C130 H130 120.0 . . ?
C201 B200 C225 112.5(3) . . ?
C201 B200 C209 105.4(2) . . ?
C225 B200 C209 112.8(2) . . ?
C201 B200 C217 110.9(2) . . ?
C225 B200 C217 103.3(2) . . ?
C209 B200 C217 112.1(3) . . ?
C202 C201 C206 115.7(3) . . ?
C202 C201 B200 121.0(3) . . ?
C206 C201 B200 123.3(3) . . ?
C203 C202 C201 122.1(3) . . ?
C203 C202 H202 119.0 . . ?
C201 C202 H202 119.0 . . ?
C204 C203 C202 120.7(3) . . ?
C204 C203 C207 120.7(3) . . ?
C202 C203 C207 118.6(3) . . ?
C205 C204 C203 118.2(3) . . ?
C205 C204 H204 120.9 . . ?
C203 C204 H204 120.9 . . ?
C204 C205 C206 121.4(3) . . ?
C204 C205 C208 120.3(3) . . ?
C206 C205 C208 118.2(4) . . ?
C205 C206 C201 121.9(3) . . ?
C205 C206 H206 119.1 . . ?
C201 C206 H206 119.1 . . ?
F102 C207 F1 65.0(8) . . ?
F102 C207 F2 129.0(7) . . ?
F1 C207 F2 106.7(4) . . ?
F102 C207 F101 105.6(7) . . ?
F1 C207 F101 131.7(8) . . ?
F2 C207 F101 40.3(11) . . ?
F102 C207 F3 43.9(9) . . ?
F1 C207 F3 106.6(4) . . ?
F2 C207 F3 104.6(4) . . ?
F101 C207 F3 67.5(10) . . ?
F102 C207 F103 104.0(6) . . ?
F1 C207 F103 43.6(9) . . ?
F2 C207 F103 67.2(10) . . ?
F101 C207 F103 104.1(7) . . ?
F3 C207 F103 133.5(6) . . ?
F102 C207 C203 115.8(6) . . ?
F1 C207 C203 112.8(3) . . ?
F2 C207 C203 113.5(3) . . ?
F101 C207 C203 113.3(6) . . ?
F3 C207 C203 112.1(4) . . ?
F103 C207 C203 112.9(6) . . ?
F4 C208 F5 107.8(4) . . ?
F4 C208 F6 105.4(4) . . ?
F5 C208 F6 105.4(5) . . ?
F4 C208 C205 113.3(4) . . ?
F5 C208 C205 111.9(4) . . ?
F6 C208 C205 112.5(4) . . ?
C210 C209 C214 115.9(3) . . ?
C210 C209 B200 122.1(3) . . ?
C214 C209 B200 121.8(3) . . ?
C211 C210 C209 122.2(3) . . ?
C211 C210 H210 118.9 . . ?
C209 C210 H210 118.9 . . ?
C212 C211 C210 120.6(3) . . ?
C212 C211 C215 120.0(3) . . ?
C210 C211 C215 119.4(3) . . ?
C211 C212 C213 118.4(3) . . ?
C211 C212 H212 120.8 . . ?
C213 C212 H212 120.8 . . ?
C214 C213 C212 120.6(3) . . ?
C214 C213 C216 119.7(3) . . ?
C212 C213 C216 119.7(3) . . ?
C213 C214 C209 122.4(3) . . ?
C213 C214 H214 118.8 . . ?
C209 C214 H214 118.8 . . ?
F107 C215 F7 121.5(8) . . ?
F107 C215 F9 68.1(7) . . ?
F7 C215 F9 111.4(5) . . ?
F107 C215 F109 108.9(6) . . ?
F7 C215 F109 22.5(7) . . ?
F9 C215 F109 126.9(6) . . ?
F107 C215 F108 106.8(6) . . ?
F7 C215 F108 79.4(6) . . ?
F9 C215 F108 41.3(5) . . ?
F109 C215 F108 101.1(6) . . ?
F107 C215 F8 33.5(8) . . ?
F7 C215 F8 103.0(4) . . ?
F9 C215 F8 100.7(4) . . ?
F109 C215 F8 83.5(7) . . ?
F108 C215 F8 134.7(6) . . ?
F107 C215 C211 117.1(6) . . ?
F7 C215 C211 114.7(4) . . ?
F9 C215 C211 114.9(4) . . ?
F109 C215 C211 112.6(5) . . ?
F108 C215 C211 109.0(5) . . ?
F8 C215 C211 110.5(3) . . ?
F110 C216 F10 125.1(6) . . ?
F110 C216 F11 66.4(6) . . ?
F10 C216 F11 107.6(5) . . ?
F110 C216 F111 106.3(6) . . ?
F10 C216 F111 36.6(6) . . ?
F11 C216 F111 133.3(7) . . ?
F110 C216 F112 106.8(6) . . ?
F10 C216 F112 68.3(7) . . ?
F11 C216 F112 45.1(7) . . ?
F111 C216 F112 103.6(6) . . ?
F110 C216 F12 37.8(6) . . ?
F10 C216 F12 106.4(5) . . ?
F11 C216 F12 103.1(5) . . ?
F111 C216 F12 74.8(6) . . ?
F112 C216 F12 135.0(7) . . ?
F110 C216 C213 116.6(4) . . ?
F10 C216 C213 115.6(4) . . ?
F11 C216 C213 112.3(4) . . ?
F111 C216 C213 111.6(5) . . ?
F112 C216 C213 111.0(5) . . ?
F12 C216 C213 111.0(4) . . ?
C222 C217 C218 115.3(3) . . ?
C222 C217 B200 122.8(3) . . ?
C218 C217 B200 121.7(3) . . ?
C219 C218 C217 122.3(3) . . ?
C219 C218 H218 118.8 . . ?
C217 C218 H218 118.8 . . ?
C220 C219 C218 121.5(3) . . ?
C220 C219 C223 120.9(3) . . ?
C218 C219 C223 117.6(3) . . ?
C219 C220 C221 117.4(3) . . ?
C219 C220 H220 121.3 . . ?
C221 C220 H220 121.3 . . ?
C220 C221 C222 121.2(3) . . ?
C220 C221 C224 119.6(3) . . ?
C222 C221 C224 119.2(3) . . ?
C221 C222 C217 122.3(3) . . ?
C221 C222 H222 118.9 . . ?
C217 C222 H222 118.9 . . ?
F14 C223 F13 104.7(3) . . ?
F14 C223 F15 107.1(4) . . ?
F13 C223 F15 105.9(4) . . ?
F14 C223 C219 113.8(3) . . ?
F13 C223 C219 112.0(3) . . ?
F15 C223 C219 112.6(3) . . ?
F118 C224 F18 120.3(7) . . ?
F118 C224 F16 64.3(5) . . ?
F18 C224 F16 113.1(5) . . ?
F118 C224 F116 109.4(6) . . ?
F18 C224 F116 22.0(6) . . ?
F16 C224 F116 128.3(6) . . ?
F118 C224 F117 105.5(5) . . ?
F18 C224 F117 78.4(6) . . ?
F16 C224 F117 44.5(4) . . ?
F116 C224 F117 99.8(5) . . ?
F118 C224 F17 35.9(5) . . ?
F18 C224 F17 102.4(5) . . ?
F16 C224 F17 99.8(5) . . ?
F116 C224 F17 83.5(6) . . ?
F117 C224 F17 136.0(5) . . ?
F118 C224 C221 117.5(5) . . ?
F18 C224 C221 115.9(5) . . ?
F16 C224 C221 115.0(4) . . ?
F116 C224 C221 112.5(5) . . ?
F117 C224 C221 110.5(4) . . ?
F17 C224 C221 108.3(4) . . ?
C230 C225 C226 115.3(3) . . ?
C230 C225 B200 123.6(3) . . ?
C226 C225 B200 120.7(3) . . ?
C227 C226 C225 122.4(3) . . ?
C227 C226 H226 118.8 . . ?
C225 C226 H226 118.8 . . ?
C226 C227 C228 120.7(3) . . ?
C226 C227 C231 118.9(3) . . ?
C228 C227 C231 120.3(3) . . ?
C229 C228 C227 117.9(3) . . ?
C229 C228 H228 121.0 . . ?
C227 C228 H228 121.0 . . ?
C228 C229 C230 121.5(3) . . ?
C228 C229 C232 120.7(4) . . ?
C230 C229 C232 117.7(4) . . ?
C228 C229 C332 118.3(4) . . ?
C230 C229 C332 119.9(4) . . ?
C232 C229 C332 10.0(5) . . ?
C225 C230 C229 122.1(3) . . ?
C225 C230 H230 119.0 . . ?
C229 C230 H230 119.0 . . ?
F21 C231 F121 120.4(7) . . ?
F21 C231 F119 76.5(6) . . ?
F121 C231 F119 108.8(6) . . ?
F21 C231 F19 108.3(5) . . ?
F121 C231 F19 23.2(7) . . ?
F119 C231 F19 127.8(7) . . ?
F21 C231 F120 26.8(6) . . ?
F121 C231 F120 106.9(5) . . ?
F119 C231 F120 102.9(5) . . ?
F19 C231 F120 88.4(7) . . ?
F21 C231 F20 107.2(5) . . ?
F121 C231 F20 79.5(6) . . ?
F119 C231 F20 34.7(5) . . ?
F19 C231 F20 102.1(5) . . ?
F120 C231 F20 130.5(6) . . ?
F21 C231 C227 115.9(5) . . ?
F121 C231 C227 115.9(5) . . ?
F119 C231 C227 111.9(4) . . ?
F19 C231 C227 111.5(4) . . ?
F120 C231 C227 109.5(5) . . ?
F20 C231 C227 110.8(4) . . ?
F24 C232 F23 106.6(6) . . ?
F24 C232 F22 108.1(6) . . ?
F23 C232 F22 107.2(6) . . ?
F24 C232 C229 111.1(5) . . ?
F23 C232 C229 111.9(5) . . ?
F22 C232 C229 111.7(6) . . ?
F122 C332 F123 105.8(7) . . ?
F122 C332 F124 105.9(7) . . ?
F123 C332 F124 105.0(6) . . ?
F122 C332 C229 112.8(6) . . ?
F123 C332 C229 114.8(6) . . ?
F124 C332 C229 111.7(6) . . ?
C802 C801 C806 120.0 . . ?
C802 C801 H801 120.0 . . ?
C806 C801 H801 120.0 . . ?
C803 C802 C801 120.0 . . ?
C803 C802 H802 120.0 . . ?
C801 C802 H802 120.0 . . ?
C804 C803 C802 120.0 . . ?
C804 C803 H803 120.0 . . ?
C802 C803 H803 120.0 . . ?
C803 C804 C805 120.0 . . ?
C803 C804 H804 120.0 . . ?
C805 C804 H804 120.0 . . ?
C806 C805 C804 120.0 . . ?
C806 C805 H805 120.0 . . ?
C804 C805 H805 120.0 . . ?
C805 C806 C801 120.0 . . ?
C805 C806 H806 120.0 . . ?
C801 C806 H806 120.0 . . ?
F901 C901 C902 120.3(5) . . ?
F901 C901 C906 119.7(5) . . ?
C902 C901 C906 120.0 . . ?
F902 C902 C903 120.3(5) . . ?
F902 C902 C901 119.7(5) . . ?
C903 C902 C901 120.0 . . ?
C904 C903 C902 120.0 . . ?
C904 C903 H903 120.0 . . ?
C902 C903 H903 120.0 . . ?
C903 C904 C905 120.0 . . ?
C903 C904 H904 120.0 . . ?
C905 C904 H904 120.0 . . ?
C904 C905 C906 120.0 . . ?
C904 C905 H905 120.0 . . ?
C906 C905 H905 120.0 . . ?
C905 C906 C901 120.0 . . ?
C905 C906 H906 120.0 . . ?
C901 C906 H906 120.0 . . ?

loop_
_geom_bond_atom_site_label_1
_geom_bond_atom_site_label_2
_geom_bond_distance
_geom_bond_site_symmetry_2
_geom_bond_publ_flag
Rh1 P2 2.1986(9) . ?
Rh1 P1 2.1998(9) . ?
P1 C13 1.826(3) . ?
P1 C4 1.826(4) . ?
P1 C7 1.829(4) . ?
P1 C113 1.830(8) . ?
P2 C125 1.784(7) . ?
P2 C19 1.827(4) . ?
P2 C6 1.833(4) . ?
P2 C25 1.857(3) . ?
B1 N1 1.592(7) . ?
B1 H1A 1.1649 . ?
B1 H1B 1.1649 . ?
B1 H1C 1.1649 . ?
N1 C1 1.488(6) . ?
N1 C3 1.494(6) . ?
N1 C2 1.499(7) . ?
C1 H1D 0.9800 . ?
C1 H1E 0.9800 . ?
C1 H1F 0.9800 . ?
C2 H2A 0.9800 . ?
C2 H2B 0.9800 . ?
C2 H2C 0.9800 . ?
C3 H3A 0.9800 . ?
C3 H3B 0.9800 . ?
C3 H3C 0.9800 . ?
N11 C101 1.491(8) . ?
N11 C103 1.493(8) . ?
N11 C102 1.495(8) . ?
C101 H10A 0.9800 . ?
C101 H10B 0.9800 . ?
C101 H10C 0.9800 . ?
C102 H10D 0.9800 . ?
C102 H10E 0.9800 . ?
C102 H10F 0.9800 . ?
C103 H10G 0.9800 . ?
C103 H10H 0.9800 . ?
C103 H10I 0.9800 . ?
C4 C5 1.528(5) . ?
C4 H4A 0.9900 . ?
C4 H4B 0.9900 . ?
C5 C6 1.528(6) . ?
C5 H5A 0.9900 . ?
C5 H5B 0.9900 . ?
C6 H6A 0.9900 . ?
C6 H6B 0.9900 . ?
C7 C8 1.374(6) . ?
C7 C12 1.385(6) . ?
C8 C9 1.386(6) . ?
C8 H8 0.9500 . ?
C9 C10 1.358(7) . ?
C9 H9 0.9500 . ?
C10 C11 1.351(8) . ?
C10 H10 0.9500 . ?
C11 C12 1.411(7) . ?
C11 H11 0.9500 . ?
C12 H12 0.9500 . ?
C13 C14 1.3900 . ?
C13 C18 1.3900 . ?
C14 C15 1.3900 . ?
C14 H14 0.9500 . ?
C15 C16 1.3900 . ?
C15 H15 0.9500 . ?
C16 C17 1.3900 . ?
C16 H16 0.9500 . ?
C17 C18 1.3900 . ?
C17 H17 0.9500 . ?
C18 H18 0.9500 . ?
C113 C114 1.3900 . ?
C113 C118 1.3900 . ?
C114 C115 1.3900 . ?
C114 H114 0.9500 . ?
C115 C116 1.3900 . ?
C115 H115 0.9500 . ?
C116 C117 1.3900 . ?
C116 H116 0.9500 . ?
C117 C118 1.3900 . ?
C117 H117 0.9500 . ?
C118 H118 0.9500 . ?
C19 C20 1.366(6) . ?
C19 C24 1.379(6) . ?
C20 C21 1.394(7) . ?
C20 H20 0.9500 . ?
C21 C22 1.354(8) . ?
C21 H21 0.9500 . ?
C22 C23 1.367(8) . ?
C22 H22 0.9500 . ?
C23 C24 1.386(7) . ?
C23 H23 0.9500 . ?
C24 H24 0.9500 . ?
C25 C26 1.3900 . ?
C25 C30 1.3900 . ?
C26 C27 1.3900 . ?
C26 H26 0.9500 . ?
C27 C28 1.3900 . ?
C27 H27 0.9500 . ?
C28 C29 1.3900 . ?
C28 H28 0.9500 . ?
C29 C30 1.3900 . ?
C29 H29 0.9500 . ?
C30 H30 0.9500 . ?
C125 C126 1.3900 . ?
C125 C130 1.3900 . ?
C126 C127 1.3900 . ?
C126 H126 0.9500 . ?
C127 C128 1.3900 . ?
C127 H127 0.9500 . ?
C128 C129 1.3900 . ?
C128 H128 0.9500 . ?
C129 C130 1.3900 . ?
C129 H129 0.9500 . ?
C130 H130 0.9500 . ?
B200 C201 1.635(5) . ?
B200 C225 1.636(5) . ?
B200 C209 1.643(4) . ?
B200 C217 1.644(5) . ?
C201 C202 1.402(4) . ?
C201 C206 1.404(5) . ?
C202 C203 1.394(5) . ?
C202 H202 0.9500 . ?
C203 C204 1.387(5) . ?
C203 C207 1.490(5) . ?
C204 C205 1.372(5) . ?
C204 H204 0.9500 . ?
C205 C206 1.391(5) . ?
C205 C208 1.501(6) . ?
C206 H206 0.9500 . ?
C207 F102 1.302(7) . ?
C207 F1 1.304(5) . ?
C207 F2 1.311(5) . ?
C207 F101 1.317(7) . ?
C207 F3 1.329(5) . ?
C207 F103 1.335(7) . ?
C208 F4 1.317(5) . ?
C208 F5 1.320(6) . ?
C208 F6 1.326(6) . ?
C209 C210 1.398(5) . ?
C209 C214 1.400(5) . ?
C210 C211 1.394(4) . ?
C210 H210 0.9500 . ?
C211 C212 1.384(5) . ?
C211 C215 1.485(5) . ?
C212 C213 1.390(5) . ?
C212 H212 0.9500 . ?
C213 C214 1.386(5) . ?
C213 C216 1.493(6) . ?
C214 H214 0.9500 . ?
C215 F107 1.278(7) . ?
C215 F7 1.304(6) . ?
C215 F9 1.313(5) . ?
C215 F109 1.336(7) . ?
C215 F108 1.379(6) . ?
C215 F8 1.395(5) . ?
C216 F110 1.278(6) . ?
C216 F10 1.282(5) . ?
C216 F11 1.322(6) . ?
C216 F111 1.327(6) . ?
C216 F112 1.333(7) . ?
C216 F12 1.342(6) . ?
C217 C222 1.398(5) . ?
C217 C218 1.400(4) . ?
C218 C219 1.383(5) . ?
C218 H218 0.9500 . ?
C219 C220 1.379(5) . ?
C219 C223 1.496(5) . ?
C220 C221 1.382(5) . ?
C220 H220 0.9500 . ?
C221 C222 1.388(5) . ?
C221 C224 1.485(5) . ?
C222 H222 0.9500 . ?
C223 F14 1.326(6) . ?
C223 F13 1.337(5) . ?
C223 F15 1.343(5) . ?
C224 F118 1.267(6) . ?
C224 F18 1.289(6) . ?
C224 F16 1.305(5) . ?
C224 F116 1.334(6) . ?
C224 F117 1.392(6) . ?
C224 F17 1.407(6) . ?
C225 C230 1.395(5) . ?
C225 C226 1.405(4) . ?
C226 C227 1.387(5) . ?
C226 H226 0.9500 . ?
C227 C228 1.391(5) . ?
C227 C231 1.499(5) . ?
C228 C229 1.364(5) . ?
C228 H228 0.9500 . ?
C229 C230 1.399(5) . ?
C229 C232 1.513(7) . ?
C229 C332 1.521(8) . ?
C230 H230 0.9500 . ?
C231 F21 1.285(6) . ?
C231 F121 1.288(6) . ?
C231 F119 1.327(6) . ?
C231 F19 1.335(6) . ?
C231 F120 1.353(6) . ?
C231 F20 1.356(6) . ?
C232 F24 1.301(7) . ?
C232 F23 1.310(7) . ?
C232 F22 1.313(7) . ?
C332 F122 1.308(7) . ?
C332 F123 1.314(7) . ?
C332 F124 1.323(7) . ?
C801 C802 1.3900 . ?
C801 C806 1.3900 . ?
C801 H801 0.9500 . ?
C802 C803 1.3900 . ?
C802 H802 0.9500 . ?
C803 C804 1.3900 . ?
C803 H803 0.9500 . ?
C804 C805 1.3900 . ?
C804 H804 0.9500 . ?
C805 C806 1.3900 . ?
C805 H805 0.9500 . ?
C806 H806 0.9500 . ?
C901 F901 1.30(3) . ?
C901 C902 1.3900 . ?
C901 C906 1.3900 . ?
C902 F902 1.31(3) . ?
C902 C903 1.3900 . ?
C903 C904 1.3900 . ?
C903 H903 0.9500 . ?
C904 C905 1.3900 . ?
C904 H904 0.9500 . ?
C905 C906 1.3900 . ?
C905 H905 0.9500 . ?
C906 H906 0.9500 . ?

loop_
_platon_squeeze_void_nr
_platon_squeeze_void_average_x
_platon_squeeze_void_average_y
_platon_squeeze_void_average_z
_platon_squeeze_void_volume
_platon_squeeze_void_count_electrons
_platon_squeeze_void_content
1 0.173 0.220 0.300 152 -5 ' '
2 -0.173 0.780 0.700 152 -5 ' '
